data_7701775
loop_
_publ_author_name
'Ogawa, Rina'
'Suzuki, Takayoshi'
'Hirotsu, Masakazu'
'Nishi, Noriyuki'
'Shimizu, Yuu'
'Sunatsuki, Yukinari'
'Teki, Yoshio'
'Kinoshita, Isamu'

_publ_section_title
;
 Tetra- and dinuclear manganese complexes of xanthene-bridged O,N,O-Schiff
 bases with 3-hydroxypropyl or 2-hydroxybenzyl groups: ligand substitution
 at a triply bridging site.
;
_journal_issue 36
_journal_name_full 'Dalton transactions (Cambridge, England : 2003)'
_journal_page_first 13622
_journal_page_last 13629
_journal_paper_doi 10.1039/c9dt03007g
_journal_volume 48
_journal_year 2019
_chemical_formula_moiety 'C86 H64 Mn2 N4 O10, 2.6(C7 H8), 4.7(H2 O)'
_chemical_formula_sum 'C104.2 H94.2 Mn2 N4 O14.7'
_chemical_formula_weight 1747.51
_space_group_crystal_system tetragonal
_space_group_IT_number 85
_space_group_name_Hall '-P 4a'
_space_group_name_H-M_alt 'P 4/n :2'
_atom_sites_solution_hydrogens geom
_audit_creation_method SHELXL-2013
_audit_update_record
;
2019-08-20 deposited with the CCDC.	2019-08-22 downloaded from the CCDC.
;
_cell_angle_alpha 90
_cell_angle_beta 90
_cell_angle_gamma 90
_cell_formula_units_Z 4
_cell_length_a 27.3689(9)
_cell_length_b 27.3689(9)
_cell_length_c 12.0350(5)
_cell_measurement_reflns_used 15979
_cell_measurement_temperature 133
_cell_measurement_theta_max 27.4468
_cell_measurement_theta_min 3.0689
_cell_volume 9014.9(6)
_computing_cell_refinement 'CrystalClear (Rigaku Inc., 2008)'
_computing_data_collection 'CrystalClear (Rigaku Inc., 2008)'
_computing_data_reduction 'CrystalClear (Rigaku Inc., 2008)'
_computing_molecular_graphics 'Ortep-3 for Windows (Farrugia, 2012)'
_computing_publication_material 'WinGX (Farrugia, 2012)'
_computing_structure_refinement 'SHELXL-2013 (Sheldrick, 2013)'
_computing_structure_solution 'SIR97 (Altomare <i>et al.</i>,  1999)'
_diffrn_ambient_temperature 133
_diffrn_detector_area_resol_mean 28.5714
_diffrn_measured_fraction_theta_full 0.994
_diffrn_measured_fraction_theta_max 0.991
_diffrn_measurement_device_type 'Rigaku AFC11 with Saturn 724+ CCD'
_diffrn_measurement_method \w
_diffrn_radiation_type MoK\a
_diffrn_radiation_wavelength 0.710747
_diffrn_reflns_av_R_equivalents 0.0487
_diffrn_reflns_av_unetI/netI 0.0251
_diffrn_reflns_Laue_measured_fraction_full 0.994
_diffrn_reflns_Laue_measured_fraction_max 0.991
_diffrn_reflns_limit_h_max 35
_diffrn_reflns_limit_h_min -35
_diffrn_reflns_limit_k_max 35
_diffrn_reflns_limit_k_min -35
_diffrn_reflns_limit_l_max 15
_diffrn_reflns_limit_l_min -15
_diffrn_reflns_number 97041
_diffrn_reflns_point_group_measured_fraction_full 0.994
_diffrn_reflns_point_group_measured_fraction_max 0.991
_diffrn_reflns_theta_full 25.000
_diffrn_reflns_theta_max 27.460
_diffrn_reflns_theta_min 3.173
_diffrn_source 'Rotating Anode'
_exptl_absorpt_coefficient_mu 0.348
_exptl_absorpt_correction_T_max 1.0000
_exptl_absorpt_correction_T_min 0.9230
_exptl_absorpt_correction_type multi-scan
_exptl_absorpt_process_details 'REQAB (Rigaku, 1998)'
_exptl_crystal_colour Black
_exptl_crystal_density_diffrn 1.288
_exptl_crystal_description Prism
_exptl_crystal_F_000 3660
_exptl_crystal_size_max 0.210
_exptl_crystal_size_mid 0.170
_exptl_crystal_size_min 0.140
_refine_diff_density_max 1.128
_refine_diff_density_min -0.426
_refine_diff_density_rms 0.086
_refine_ls_extinction_method none
_refine_ls_goodness_of_fit_ref 1.107
_refine_ls_hydrogen_treatment constr
_refine_ls_matrix_type full
_refine_ls_number_parameters 590
_refine_ls_number_reflns 10238
_refine_ls_number_restraints 15
_refine_ls_restrained_S_all 1.111
_refine_ls_R_factor_all 0.0739
_refine_ls_R_factor_gt 0.0685
_refine_ls_shift/su_max 0.001
_refine_ls_shift/su_mean 0.000
_refine_ls_structure_factor_coef Fsqd
_refine_ls_weighting_details 'w=1/[\s^2^(Fo^2^)+(0.1072P)^2^+10.6532P] where P=(Fo^2^+2Fc^2^)/3'
_refine_ls_weighting_scheme calc
_refine_ls_wR_factor_gt 0.1954
_refine_ls_wR_factor_ref 0.2002
_reflns_Friedel_coverage 0.000
_reflns_number_gt 9470
_reflns_number_total 10238
_reflns_threshold_expression 'I > 2\s(I)'
_cod_data_source_file c9dt03007g2.cif
_cod_data_source_block nishi140908e
_cod_depositor_comments
;
The following automatic conversions were performed:

data item '_exptl_absorpt_correction_type' value 'Multi-scan' was
changed to 'multi-scan' in accordance with the
/home/data/users/saulius/crontab/automatic-downloads/current/RSC/lib/dictionaries/cif_core.dic
dictionary named 'cif_core.dic' version 2.4.2 last updated on
2011-04-26.

Automatic conversion script
Id: cif_fix_values 6909 2019-04-08 15:41:33Z antanas 
;
_cod_original_cell_volume 9014.9(7)
_cod_original_sg_symbol_H-M 'P 4/n'
_cod_original_formula_sum 'C104.20 H94.20 Mn2 N4 O14.70'
_cod_database_code 7701775
_shelx_space_group_comment
;
The symmetry employed for this shelxl refinement is uniquely defined
by the following loop, which should always be used as a source of
symmetry information in preference to the above space-group names.
They are only intended as comments.
;
_shelx_estimated_absorpt_t_min 0.930
_shelx_estimated_absorpt_t_max 0.953
_shelxl_version_number 2013-4

loop_
_space_group_symop_operation_xyz
'x, y, z'
'-x+1/2, -y+1/2, z'
'-y+1/2, x, z'
'y, -x+1/2, z'
'-x, -y, -z'
'x-1/2, y-1/2, -z'
'y-1/2, -x, -z'
'-y, x-1/2, -z'

loop_
_atom_site_label
_atom_site_type_symbol
_atom_site_fract_x
_atom_site_fract_y
_atom_site_fract_z
_atom_site_U_iso_or_equiv
_atom_site_adp_type
_atom_site_occupancy
_atom_site_site_symmetry_order
_atom_site_calc_flag
_atom_site_refinement_flags_posn
_atom_site_refinement_flags_adp
_atom_site_refinement_flags_occupancy
_atom_site_disorder_assembly
_atom_site_disorder_group
C1 C 0.50314(9) 0.08329(10) 0.2750(2) 0.0256(5) Uani 1 1 d . . . . .
C2 C 0.45550(10) 0.10144(10) 0.2916(2) 0.0292(6) Uani 1 1 d . . . . .
H2 H 0.4464 0.1138 0.3624 0.035 Uiso 1 1 calc R U . . .
C3 C 0.42185(9) 0.10149(10) 0.2059(2) 0.0285(5) Uani 1 1 d . . . . .
H3 H 0.3902 0.1145 0.2191 0.034 Uiso 1 1 calc R U . . .
C4 C 0.43299(9) 0.08291(9) 0.0996(2) 0.0257(5) Uani 1 1 d . . . . .
C5 C 0.47928(9) 0.06309(9) 0.0846(2) 0.0244(5) Uani 1 1 d . . . . .
H5 H 0.4873 0.0489 0.0149 0.029 Uiso 1 1 calc R U . . .
C6 C 0.51456(9) 0.06349(9) 0.1697(2) 0.0237(5) Uani 1 1 d . . . . .
C7 C 0.56144(9) 0.04170(9) 0.1466(2) 0.0246(5) Uani 1 1 d . . . . .
H7 H 0.5645 0.0234 0.0799 0.030 Uiso 1 1 calc R U . . .
C8 C 0.69597(9) 0.08892(10) 0.2450(2) 0.0251(5) Uani 1 1 d . . . . .
C9 C 0.73240(10) 0.12429(10) 0.2318(2) 0.0306(6) Uani 1 1 d . . . . .
H9 H 0.7408 0.1453 0.2917 0.037 Uiso 1 1 calc R U . . .
C10 C 0.75635(11) 0.12850(11) 0.1300(3) 0.0365(6) Uani 1 1 d . . . . .
H10 H 0.7814 0.1523 0.1214 0.044 Uiso 1 1 calc R U . . .
C11 C 0.74434(12) 0.09872(12) 0.0416(3) 0.0402(7) Uani 1 1 d . . . . .
H11 H 0.7606 0.1023 -0.0277 0.048 Uiso 1 1 calc R U . . .
C12 C 0.70803(11) 0.06321(11) 0.0546(2) 0.0339(6) Uani 1 1 d . . . . .
H12 H 0.6997 0.0426 -0.0060 0.041 Uiso 1 1 calc R U . . .
C13 C 0.68411(9) 0.05788(10) 0.1559(2) 0.0263(5) Uani 1 1 d . . . . .
C14 C 0.64519(10) 0.02021(10) 0.1751(2) 0.0284(5) Uani 1 1 d . . . . .
H14A H 0.6396 0.0013 0.1062 0.034 Uiso 1 1 calc R U . . .
H14B H 0.6557 -0.0027 0.2341 0.034 Uiso 1 1 calc R U . . .
C15 C 0.36915(9) -0.01677(10) 0.4805(2) 0.0264(5) Uani 1 1 d . . . . .
C16 C 0.35894(10) 0.03213(10) 0.4506(2) 0.0314(6) Uani 1 1 d . . . . .
H16 H 0.3716 0.0581 0.4943 0.038 Uiso 1 1 calc R U . . .
C17 C 0.33064(11) 0.04247(10) 0.3584(2) 0.0312(6) Uani 1 1 d . . . . .
H17 H 0.3246 0.0756 0.3393 0.037 Uiso 1 1 calc R U . . .
C18 C 0.31060(9) 0.00508(10) 0.2920(2) 0.0263(5) Uani 1 1 d . . . . .
C19 C 0.32258(9) -0.04268(10) 0.3177(2) 0.0259(5) Uani 1 1 d . . . . .
H19 H 0.3106 -0.0683 0.2719 0.031 Uiso 1 1 calc R U . . .
C20 C 0.35211(9) -0.05454(9) 0.4098(2) 0.0248(5) Uani 1 1 d . . . . .
C21 C 0.36868(9) -0.10402(10) 0.4232(2) 0.0253(5) Uani 1 1 d . . . . .
H21 H 0.3629 -0.1259 0.3634 0.030 Uiso 1 1 calc R U . . .
C22 C 0.37470(9) -0.18220(9) 0.7045(2) 0.0271(5) Uani 1 1 d . . . . .
C23 C 0.34652(11) -0.20666(11) 0.7838(3) 0.0348(6) Uani 1 1 d . . . . .
H23 H 0.3445 -0.1945 0.8576 0.042 Uiso 1 1 calc R U . . .
C24 C 0.32148(12) -0.24882(12) 0.7544(3) 0.0420(7) Uani 1 1 d . . . . .
H24 H 0.3025 -0.2654 0.8087 0.050 Uiso 1 1 calc R U . . .
C25 C 0.32371(13) -0.26712(12) 0.6477(3) 0.0437(8) Uani 1 1 d . . . . .
H25 H 0.3062 -0.2959 0.6285 0.052 Uiso 1 1 calc R U . . .
C26 C 0.35186(12) -0.24302(10) 0.5683(3) 0.0364(6) Uani 1 1 d . . . . .
H26 H 0.3537 -0.2556 0.4948 0.044 Uiso 1 1 calc R U . . .
C27 C 0.37737(10) -0.20064(10) 0.5956(2) 0.0295(6) Uani 1 1 d . . . . .
C28 C 0.40745(10) -0.17240(10) 0.5124(2) 0.0300(6) Uani 1 1 d . . . . .
H28A H 0.4424 -0.1736 0.5337 0.036 Uiso 1 1 calc R U . . .
H28B H 0.4040 -0.1873 0.4379 0.036 Uiso 1 1 calc R U . . .
C29 C 0.39879(9) 0.08753(9) 0.0037(2) 0.0256(5) Uani 1 1 d . . . . .
C30 C 0.41743(10) 0.09502(10) -0.1031(2) 0.0289(5) Uani 1 1 d . . . . .
H30 H 0.4519 0.0954 -0.1133 0.035 Uiso 1 1 calc R U . . .
C31 C 0.38769(11) 0.10188(11) -0.1942(2) 0.0328(6) Uani 1 1 d . . . . .
H31 H 0.4016 0.1061 -0.2659 0.039 Uiso 1 1 calc R U . . .
C32 C 0.33707(11) 0.10259(11) -0.1807(3) 0.0346(6) Uani 1 1 d . . . . .
H32 H 0.3166 0.1081 -0.2432 0.042 Uiso 1 1 calc R U . . .
C33 C 0.31630(10) 0.09533(11) -0.0764(2) 0.0321(6) Uani 1 1 d . . . . .
C34 C 0.34747(9) 0.08610(10) 0.0135(2) 0.0272(5) Uani 1 1 d . . . . .
C35 C 0.27523(9) 0.01545(10) 0.2011(2) 0.0258(5) Uani 1 1 d . . . . .
C36 C 0.23120(10) -0.01061(10) 0.1981(2) 0.0292(5) Uani 1 1 d . . . . .
H36 H 0.2243 -0.0337 0.2548 0.035 Uiso 1 1 calc R U . . .
C37 C 0.19734(9) -0.00326(11) 0.1136(3) 0.0311(6) Uani 1 1 d . . . . .
H37 H 0.1680 -0.0217 0.1122 0.037 Uiso 1 1 calc R U . . .
C38 C 0.20649(10) 0.03106(11) 0.0314(3) 0.0331(6) Uani 1 1 d . . . . .
H38 H 0.1830 0.0362 -0.0255 0.040 Uiso 1 1 calc R U . . .
C39 C 0.24949(10) 0.05802(11) 0.0312(2) 0.0321(6) Uani 1 1 d . . . . .
C40 C 0.28333(9) 0.04947(10) 0.1162(2) 0.0271(5) Uani 1 1 d . . . . .
C41 C 0.26138(11) 0.09729(14) -0.0549(3) 0.0444(8) Uani 1 1 d . . . . .
C42 C 0.24887(15) 0.14752(15) -0.0042(5) 0.0722(15) Uani 1 1 d . . . . .
H42A H 0.2137 0.1493 0.0102 0.108 Uiso 1 1 calc R U . . .
H42B H 0.2582 0.1734 -0.0562 0.108 Uiso 1 1 calc R U . . .
H42C H 0.2668 0.1517 0.0657 0.108 Uiso 1 1 calc R U . . .
C43 C 0.23215(14) 0.0899(2) -0.1613(4) 0.0827(19) Uani 1 1 d . . . . .
H43A H 0.1972 0.0916 -0.1445 0.124 Uiso 1 1 calc R U . . .
H43B H 0.2399 0.0579 -0.1932 0.124 Uiso 1 1 calc R U . . .
H43C H 0.2406 0.1156 -0.2148 0.124 Uiso 1 1 calc R U . . .
C44 C 0.47376(12) -0.07273(12) 0.2891(3) 0.0408(7) Uani 1 1 d . . . . .
C45 C 0.44237(13) -0.04607(13) 0.2232(3) 0.0464(8) Uani 1 1 d . . . . .
H45 H 0.4389 -0.0120 0.2356 0.056 Uiso 1 1 calc R U . . .
C46 C 0.41578(15) -0.06816(19) 0.1392(3) 0.0599(11) Uani 1 1 d . . . . .
H46 H 0.3941 -0.0493 0.0950 0.072 Uiso 1 1 calc R U . . .
C47 C 0.42084(17) -0.1177(2) 0.1194(4) 0.0686(14) Uani 1 1 d . . . . .
H47 H 0.4030 -0.1328 0.0610 0.082 Uiso 1 1 calc R U . . .
C48 C 0.45195(16) -0.14520(15) 0.1852(4) 0.0605(12) Uani 1 1 d . . . . .
H48 H 0.4553 -0.1793 0.1725 0.073 Uiso 1 1 calc R U . . .
C49 C 0.47797(13) -0.12306(13) 0.2690(3) 0.0484(8) Uani 1 1 d . . . . .
H49 H 0.4991 -0.1422 0.3140 0.058 Uiso 1 1 calc R U . . .
C50 C 0.50213(16) -0.04857(17) 0.3816(3) 0.0602(11) Uani 1 1 d . . . . .
H50A H 0.5224 -0.0730 0.4192 0.090 Uiso 1 1 calc R U . . .
H50B H 0.4793 -0.0341 0.4351 0.090 Uiso 1 1 calc R U . . .
H50C H 0.5230 -0.0229 0.3506 0.090 Uiso 1 1 calc R U . . .
C51 C 0.4003(6) 0.2032(6) 0.4694(12) 0.069(4) Uiso 0.3 1 d D . P A 1
C52 C 0.3630(5) 0.1821(6) 0.5343(14) 0.073(4) Uiso 0.3 1 d D . P A 1
H52 H 0.3721 0.1732 0.6077 0.088 Uiso 0.3 1 calc R U P A 1
C53 C 0.3165(7) 0.1729(8) 0.5074(19) 0.101(6) Uiso 0.3 1 d D . P A 1
H53 H 0.2948 0.1633 0.5650 0.121 Uiso 0.3 1 calc R U P A 1
C54 C 0.2984(9) 0.1764(10) 0.4022(17) 0.121(8) Uiso 0.3 1 d D . P A 1
H54 H 0.2659 0.1696 0.3794 0.146 Uiso 0.3 1 calc R U P A 1
C55 C 0.3347(5) 0.1912(5) 0.3378(13) 0.054(3) Uiso 0.3 1 d D . P A 1
H55 H 0.3269 0.1916 0.2609 0.064 Uiso 0.3 1 calc R U P A 1
C56 C 0.3821(5) 0.2064(6) 0.3614(12) 0.065(4) Uiso 0.3 1 d D . P A 1
H56 H 0.4021 0.2191 0.3037 0.078 Uiso 0.3 1 calc R U P A 1
C57 C 0.4513(4) 0.2169(4) 0.4976(10) 0.046(3) Uiso 0.3 1 d . . P A 1
H57A H 0.4569 0.2118 0.5772 0.069 Uiso 0.3 1 calc R U P A 1
H57B H 0.4567 0.2514 0.4793 0.069 Uiso 0.3 1 calc R U P A 1
H57C H 0.4740 0.1966 0.4550 0.069 Uiso 0.3 1 calc R U P A 1
N1 N 0.59944(8) 0.04507(8) 0.20888(18) 0.0244(4) Uani 1 1 d . . . . .
N2 N 0.39069(8) -0.12122(8) 0.50942(18) 0.0245(4) Uani 1 1 d . . . . .
O1 O 0.53428(7) 0.08371(8) 0.35892(15) 0.0288(4) Uani 1 1 d . . . . .
O2 O 0.67238(6) 0.08358(7) 0.34242(15) 0.0254(4) Uani 1 1 d . . . . .
O3 O 0.39636(7) -0.02495(7) 0.56862(16) 0.0284(4) Uani 1 1 d . . . . .
O4 O 0.40027(7) -0.14227(7) 0.73316(16) 0.0280(4) Uani 1 1 d . . . . .
O5 O 0.32799(7) 0.07430(7) 0.11741(16) 0.0293(4) Uani 1 1 d . . . . .
O6 O 0.2628(9) 0.2558(16) 0.7301(10) 0.130(14) Uani 0.25 1 d . . P B 1
O7A O 0.2817(5) 0.1860(5) 0.5978(12) 0.078(4) Uiso 0.25 1 d . . P C 2
O7B O 0.3109(7) 0.1873(7) 0.2725(16) 0.108(5) Uiso 0.25 1 d . . P D 2
O8 O 0.40958(15) 0.18299(13) 0.5455(3) 0.0526(9) Uani 0.7 1 d . . P E 2
O9 O 0.49445(13) 0.24787(10) 0.5824(3) 0.0430(8) Uani 0.7 1 d . . P F 2
Mn1 Mn 0.60353(2) 0.08395(2) 0.34912(3) 0.02247(13) Uani 1 1 d . . . . .
O7C O 0.3478(11) 0.2106(11) 0.309(2) 0.119(8) Uiso 0.2 1 d . . P G 3

loop_
_atom_site_aniso_label
_atom_site_aniso_U_11
_atom_site_aniso_U_22
_atom_site_aniso_U_33
_atom_site_aniso_U_23
_atom_site_aniso_U_13
_atom_site_aniso_U_12
C1 0.0222(11) 0.0306(13) 0.0240(13) 0.0029(10) -0.0014(9) -0.0060(9)
C2 0.0261(12) 0.0368(14) 0.0247(13) -0.0014(11) 0.0019(10) -0.0043(10)
C3 0.0206(11) 0.0323(13) 0.0327(14) 0.0025(11) 0.0005(10) -0.0010(10)
C4 0.0221(11) 0.0267(12) 0.0284(13) 0.0028(10) -0.0031(10) -0.0067(9)
C5 0.0245(12) 0.0241(11) 0.0245(12) 0.0015(9) -0.0010(9) -0.0058(9)
C6 0.0211(11) 0.0232(11) 0.0268(13) 0.0016(9) -0.0013(9) -0.0048(9)
C7 0.0261(12) 0.0258(12) 0.0221(12) -0.0014(9) -0.0014(9) -0.0034(9)
C8 0.0205(11) 0.0292(12) 0.0254(13) -0.0005(10) 0.0004(9) 0.0008(9)
C9 0.0250(12) 0.0313(13) 0.0354(15) -0.0012(11) 0.0005(11) -0.0016(10)
C10 0.0310(14) 0.0352(15) 0.0433(17) 0.0011(13) 0.0081(12) -0.0046(11)
C11 0.0375(16) 0.0486(18) 0.0344(16) 0.0030(13) 0.0117(13) -0.0021(13)
C12 0.0307(14) 0.0434(16) 0.0276(14) -0.0052(12) 0.0033(11) 0.0027(12)
C13 0.0221(12) 0.0290(13) 0.0279(13) -0.0013(10) 0.0001(9) 0.0013(10)
C14 0.0254(12) 0.0304(13) 0.0293(14) -0.0054(11) -0.0013(10) 0.0013(10)
C15 0.0250(12) 0.0305(13) 0.0237(13) 0.0020(10) -0.0005(10) -0.0058(10)
C16 0.0339(14) 0.0287(13) 0.0315(14) 0.0007(11) -0.0045(11) -0.0094(11)
C17 0.0337(14) 0.0280(13) 0.0320(15) 0.0049(11) -0.0038(11) -0.0052(11)
C18 0.0238(12) 0.0304(13) 0.0247(13) 0.0041(10) 0.0004(10) -0.0039(10)
C19 0.0237(12) 0.0300(13) 0.0238(13) 0.0002(10) 0.0007(10) -0.0051(10)
C20 0.0243(11) 0.0286(12) 0.0217(12) 0.0031(10) 0.0005(9) -0.0037(9)
C21 0.0253(12) 0.0297(12) 0.0208(12) -0.0008(10) 0.0021(9) -0.0049(10)
C22 0.0250(12) 0.0256(12) 0.0307(14) 0.0050(10) -0.0019(10) 0.0025(9)
C23 0.0370(15) 0.0314(14) 0.0359(16) 0.0098(12) -0.0003(12) 0.0035(11)
C24 0.0393(16) 0.0336(15) 0.053(2) 0.0140(14) 0.0051(14) -0.0033(12)
C25 0.0439(17) 0.0280(14) 0.059(2) 0.0049(14) -0.0080(15) -0.0033(13)
C26 0.0442(16) 0.0275(13) 0.0374(16) -0.0007(12) -0.0082(13) 0.0037(12)
C27 0.0290(13) 0.0281(13) 0.0312(14) 0.0013(11) -0.0048(11) 0.0063(10)
C28 0.0335(14) 0.0312(13) 0.0252(13) -0.0024(10) -0.0004(11) 0.0069(11)
C29 0.0239(12) 0.0219(11) 0.0309(14) 0.0023(10) -0.0038(10) -0.0046(9)
C30 0.0248(12) 0.0298(13) 0.0320(14) 0.0023(11) -0.0015(10) -0.0052(10)
C31 0.0334(14) 0.0354(14) 0.0297(14) 0.0069(11) -0.0028(11) -0.0080(11)
C32 0.0325(14) 0.0384(15) 0.0331(15) 0.0121(12) -0.0102(12) -0.0074(11)
C33 0.0274(13) 0.0340(14) 0.0349(15) 0.0115(11) -0.0066(11) -0.0053(10)
C34 0.0259(12) 0.0261(12) 0.0297(14) 0.0054(10) -0.0024(10) -0.0030(10)
C35 0.0218(11) 0.0288(12) 0.0268(13) 0.0009(10) -0.0002(10) -0.0014(9)
C36 0.0230(12) 0.0327(13) 0.0318(14) 0.0023(11) 0.0030(10) -0.0032(10)
C37 0.0193(11) 0.0359(14) 0.0381(15) 0.0017(12) -0.0005(10) -0.0043(10)
C38 0.0207(12) 0.0427(16) 0.0359(15) 0.0053(12) -0.0049(10) -0.0001(11)
C39 0.0228(12) 0.0377(15) 0.0359(15) 0.0104(12) -0.0040(11) -0.0010(11)
C40 0.0181(11) 0.0303(13) 0.0329(14) 0.0026(11) -0.0020(10) -0.0026(9)
C41 0.0251(14) 0.057(2) 0.051(2) 0.0285(16) -0.0070(13) -0.0018(13)
C42 0.044(2) 0.052(2) 0.120(4) 0.042(2) 0.024(2) 0.0196(17)
C43 0.0342(18) 0.148(5) 0.066(3) 0.066(3) -0.0250(18) -0.027(2)
C44 0.0415(16) 0.0451(17) 0.0357(17) -0.0043(13) 0.0163(13) -0.0155(13)
C45 0.0511(19) 0.0466(18) 0.0416(19) 0.0062(14) 0.0190(15) -0.0102(15)
C46 0.051(2) 0.092(3) 0.037(2) 0.0085(19) 0.0108(16) -0.016(2)
C47 0.061(3) 0.098(4) 0.047(2) -0.026(2) 0.018(2) -0.037(3)
C48 0.056(2) 0.052(2) 0.074(3) -0.024(2) 0.029(2) -0.0174(18)
C49 0.0421(18) 0.0467(18) 0.056(2) 0.0013(16) 0.0195(16) -0.0063(14)
C50 0.062(2) 0.075(3) 0.043(2) -0.0087(19) 0.0097(18) -0.031(2)
N1 0.0219(10) 0.0278(10) 0.0236(11) -0.0001(8) 0.0006(8) -0.0035(8)
N2 0.0230(10) 0.0281(11) 0.0225(11) 0.0011(8) 0.0020(8) -0.0017(8)
O1 0.0228(9) 0.0415(11) 0.0221(9) -0.0005(8) -0.0006(7) -0.0043(8)
O2 0.0213(8) 0.0336(10) 0.0214(9) 0.0005(7) -0.0011(7) -0.0027(7)
O3 0.0291(9) 0.0308(9) 0.0252(9) 0.0030(7) -0.0057(7) -0.0091(7)
O4 0.0291(9) 0.0303(9) 0.0246(9) 0.0027(7) -0.0053(7) -0.0011(7)
O5 0.0220(9) 0.0364(10) 0.0296(10) 0.0076(8) -0.0029(7) -0.0061(7)
O6 0.12(2) 0.20(3) 0.068(7) -0.095(14) -0.054(14) 0.10(2)
O8 0.073(2) 0.048(2) 0.0373(19) -0.0005(15) 0.0195(17) -0.0106(17)
O9 0.0545(19) 0.0233(14) 0.051(2) 0.0044(13) 0.0022(16) 0.0143(13)
Mn1 0.0209(2) 0.0271(2) 0.0194(2) 0.00077(14) -0.00116(13) -0.00314(13)

loop_
_atom_type_symbol
_atom_type_description
_atom_type_scat_dispersion_real
_atom_type_scat_dispersion_imag
_atom_type_scat_source
C C 0.0033 0.0016 'International Tables Vol C Tables 4.2.6.8 and 6.1.1.4'
H H 0.0000 0.0000 'International Tables Vol C Tables 4.2.6.8 and 6.1.1.4'
N N 0.0061 0.0033 'International Tables Vol C Tables 4.2.6.8 and 6.1.1.4'
O O 0.0106 0.0060 'International Tables Vol C Tables 4.2.6.8 and 6.1.1.4'
Mn Mn 0.3368 0.7283 'International Tables Vol C Tables 4.2.6.8 and 6.1.1.4'

loop_
_geom_angle_atom_site_label_1
_geom_angle_atom_site_label_2
_geom_angle_atom_site_label_3
_geom_angle
_geom_angle_site_symmetry_1
_geom_angle_site_symmetry_3
O1 C1 C2 119.0(2) . .
O1 C1 C6 123.1(2) . .
C2 C1 C6 117.8(2) . .
C3 C2 C1 120.7(3) . .
C3 C2 H2 119.6 . .
C1 C2 H2 119.6 . .
C2 C3 C4 122.2(2) . .
C2 C3 H3 118.9 . .
C4 C3 H3 118.9 . .
C5 C4 C3 117.1(2) . .
C5 C4 C29 120.3(2) . .
C3 C4 C29 122.4(2) . .
C4 C5 C6 121.9(2) . .
C4 C5 H5 119.1 . .
C6 C5 H5 119.1 . .
C5 C6 C1 120.3(2) . .
C5 C6 C7 117.8(2) . .
C1 C6 C7 121.9(2) . .
N1 C7 C6 125.3(2) . .
N1 C7 H7 117.4 . .
C6 C7 H7 117.4 . .
O2 C8 C9 121.1(2) . .
O2 C8 C13 119.2(2) . .
C9 C8 C13 119.7(2) . .
C10 C9 C8 119.5(3) . .
C10 C9 H9 120.3 . .
C8 C9 H9 120.3 . .
C11 C10 C9 121.1(3) . .
C11 C10 H10 119.4 . .
C9 C10 H10 119.4 . .
C10 C11 C12 119.5(3) . .
C10 C11 H11 120.2 . .
C12 C11 H11 120.2 . .
C13 C12 C11 120.4(3) . .
C13 C12 H12 119.8 . .
C11 C12 H12 119.8 . .
C12 C13 C8 119.8(2) . .
C12 C13 C14 122.8(2) . .
C8 C13 C14 117.5(2) . .
N1 C14 C13 109.1(2) . .
N1 C14 H14A 109.9 . .
C13 C14 H14A 109.9 . .
N1 C14 H14B 109.9 . .
C13 C14 H14B 109.9 . .
H14A C14 H14B 108.3 . .
O3 C15 C16 118.6(2) . .
O3 C15 C20 123.1(2) . .
C16 C15 C20 118.2(2) . .
C17 C16 C15 120.6(3) . .
C17 C16 H16 119.7 . .
C15 C16 H16 119.7 . .
C16 C17 C18 121.6(3) . .
C16 C17 H17 119.2 . .
C18 C17 H17 119.2 . .
C19 C18 C17 117.9(2) . .
C19 C18 C35 119.9(2) . .
C17 C18 C35 122.1(2) . .
C18 C19 C20 122.0(2) . .
C18 C19 H19 119.0 . .
C20 C19 H19 119.0 . .
C19 C20 C15 119.5(2) . .
C19 C20 C21 119.1(2) . .
C15 C20 C21 121.1(2) . .
N2 C21 C20 125.6(2) . .
N2 C21 H21 117.2 . .
C20 C21 H21 117.2 . .
O4 C22 C23 120.1(3) . .
O4 C22 C27 120.3(2) . .
C23 C22 C27 119.5(3) . .
C24 C23 C22 119.8(3) . .
C24 C23 H23 120.1 . .
C22 C23 H23 120.1 . .
C25 C24 C23 121.1(3) . .
C25 C24 H24 119.4 . .
C23 C24 H24 119.4 . .
C24 C25 C26 119.4(3) . .
C24 C25 H25 120.3 . .
C26 C25 H25 120.3 . .
C27 C26 C25 120.6(3) . .
C27 C26 H26 119.7 . .
C25 C26 H26 119.7 . .
C26 C27 C22 119.5(3) . .
C26 C27 C28 122.9(3) . .
C22 C27 C28 117.6(2) . .
N2 C28 C27 109.5(2) . .
N2 C28 H28A 109.8 . .
C27 C28 H28A 109.8 . .
N2 C28 H28B 109.8 . .
C27 C28 H28B 109.8 . .
H28A C28 H28B 108.2 . .
C30 C29 C34 116.4(2) . .
C30 C29 C4 119.7(2) . .
C34 C29 C4 124.0(2) . .
C31 C30 C29 122.4(3) . .
C31 C30 H30 118.8 . .
C29 C30 H30 118.8 . .
C30 C31 C32 119.7(3) . .
C30 C31 H31 120.1 . .
C32 C31 H31 120.1 . .
C33 C32 C31 120.5(3) . .
C33 C32 H32 119.7 . .
C31 C32 H32 119.7 . .
C32 C33 C34 118.3(3) . .
C32 C33 C41 123.3(3) . .
C34 C33 C41 118.4(3) . .
O5 C34 C33 120.0(2) . .
O5 C34 C29 117.5(2) . .
C33 C34 C29 122.5(3) . .
C40 C35 C36 117.1(2) . .
C40 C35 C18 124.1(2) . .
C36 C35 C18 118.8(2) . .
C37 C36 C35 121.3(3) . .
C37 C36 H36 119.4 . .
C35 C36 H36 119.4 . .
C38 C37 C36 119.9(2) . .
C38 C37 H37 120.0 . .
C36 C37 H37 120.0 . .
C37 C38 C39 121.0(3) . .
C37 C38 H38 119.5 . .
C39 C38 H38 119.5 . .
C38 C39 C40 118.0(3) . .
C38 C39 C41 123.7(3) . .
C40 C39 C41 118.2(2) . .
O5 C40 C39 120.3(2) . .
O5 C40 C35 117.0(2) . .
C39 C40 C35 122.7(2) . .
C43 C41 C33 111.7(3) . .
C43 C41 C39 111.5(3) . .
C33 C41 C39 107.4(2) . .
C43 C41 C42 109.5(4) . .
C33 C41 C42 108.5(3) . .
C39 C41 C42 108.1(3) . .
C41 C42 H42A 109.5 . .
C41 C42 H42B 109.5 . .
H42A C42 H42B 109.5 . .
C41 C42 H42C 109.5 . .
H42A C42 H42C 109.5 . .
H42B C42 H42C 109.5 . .
C41 C43 H43A 109.5 . .
C41 C43 H43B 109.5 . .
H43A C43 H43B 109.5 . .
C41 C43 H43C 109.5 . .
H43A C43 H43C 109.5 . .
H43B C43 H43C 109.5 . .
C45 C44 C49 118.1(3) . .
C45 C44 C50 120.9(3) . .
C49 C44 C50 121.0(4) . .
C44 C45 C46 121.1(4) . .
C44 C45 H45 119.4 . .
C46 C45 H45 119.4 . .
C47 C46 C45 120.0(4) . .
C47 C46 H46 120.0 . .
C45 C46 H46 120.0 . .
C46 C47 C48 119.7(4) . .
C46 C47 H47 120.1 . .
C48 C47 H47 120.1 . .
C49 C48 C47 119.9(4) . .
C49 C48 H48 120.1 . .
C47 C48 H48 120.1 . .
C48 C49 C44 121.1(4) . .
C48 C49 H49 119.4 . .
C44 C49 H49 119.4 . .
C44 C50 H50A 109.5 . .
C44 C50 H50B 109.5 . .
H50A C50 H50B 109.5 . .
C44 C50 H50C 109.5 . .
H50A C50 H50C 109.5 . .
H50B C50 H50C 109.5 . .
C56 C51 C52 106.4(14) . .
C56 C51 C57 122.2(12) . .
C52 C51 C57 131.2(13) . .
C53 C52 C51 129.3(18) . .
C53 C52 H52 115.4 . .
C51 C52 H52 115.4 . .
C52 C53 C54 124(2) . .
C52 C53 H53 118.1 . .
C54 C53 H53 118.1 . .
C55 C54 C53 107(2) . .
C55 C54 H54 126.4 . .
C53 C54 H54 126.4 . .
C54 C55 C56 132.2(17) . .
C54 C55 H55 113.9 . .
C56 C55 H55 113.9 . .
C55 C56 C51 120.3(14) . .
C55 C56 H56 119.9 . .
C51 C56 H56 119.9 . .
C51 C57 H57A 109.5 . .
C51 C57 H57B 109.5 . .
H57A C57 H57B 109.5 . .
C51 C57 H57C 109.5 . .
H57A C57 H57C 109.5 . .
H57B C57 H57C 109.5 . .
C7 N1 C14 119.4(2) . .
C7 N1 Mn1 125.18(18) . .
C14 N1 Mn1 115.38(16) . .
C21 N2 C28 120.8(2) . .
C21 N2 Mn1 122.57(18) . 5_656
C28 N2 Mn1 116.17(17) . 5_656
C1 O1 Mn1 126.60(16) . .
C8 O2 Mn1 121.05(15) . .
C15 O3 Mn1 124.59(16) . 5_656
C22 O4 Mn1 121.77(16) . 5_656
C34 O5 C40 115.9(2) . .
O6 O6 O6 89.99(6) 4 3
O6 O6 O6 44.996(5) 4 2
O6 O6 O6 45.00(7) 3 2
O4 Mn1 O2 92.13(8) 5_656 .
O4 Mn1 O3 176.91(8) 5_656 5_656
O2 Mn1 O3 90.92(8) . 5_656
O4 Mn1 O1 88.88(8) 5_656 .
O2 Mn1 O1 178.78(8) . .
O3 Mn1 O1 88.07(8) 5_656 .
O4 Mn1 N2 91.14(9) 5_656 5_656
O2 Mn1 N2 87.71(8) . 5_656
O3 Mn1 N2 89.41(9) 5_656 5_656
O1 Mn1 N2 91.60(8) . 5_656
O4 Mn1 N1 90.24(9) 5_656 .
O2 Mn1 N1 90.97(8) . .
O3 Mn1 N1 89.29(9) 5_656 .
O1 Mn1 N1 89.69(8) . .
N2 Mn1 N1 178.13(9) 5_656 .
O4 Mn1 Mn1 132.42(6) 5_656 5_656
O2 Mn1 Mn1 135.29(6) . 5_656
O3 Mn1 Mn1 44.57(6) 5_656 5_656
O1 Mn1 Mn1 43.65(6) . 5_656
N2 Mn1 Mn1 87.88(6) 5_656 5_656
N1 Mn1 Mn1 92.13(6) . 5_656

loop_
_geom_bond_atom_site_label_1
_geom_bond_atom_site_label_2
_geom_bond_distance
_geom_bond_site_symmetry_2
C1 O1 1.321(3) .
C1 C2 1.410(4) .
C1 C6 1.413(4) .
C2 C3 1.382(4) .
C2 H2 0.9500 .
C3 C4 1.411(4) .
C3 H3 0.9500 .
C4 C5 1.390(4) .
C4 C29 1.491(4) .
C5 C6 1.408(3) .
C5 H5 0.9500 .
C6 C7 1.442(4) .
C7 N1 1.285(3) .
C7 H7 0.9500 .
C8 O2 1.346(3) .
C8 C9 1.399(4) .
C8 C13 1.407(4) .
C9 C10 1.394(4) .
C9 H9 0.9500 .
C10 C11 1.380(5) .
C10 H10 0.9500 .
C11 C12 1.399(4) .
C11 H11 0.9500 .
C12 C13 1.391(4) .
C12 H12 0.9500 .
C13 C14 1.500(4) .
C14 N1 1.482(3) .
C14 H14A 0.9900 .
C14 H14B 0.9900 .
C15 O3 1.315(3) .
C15 C16 1.414(4) .
C15 C20 1.418(4) .
C16 C17 1.383(4) .
C16 H16 0.9500 .
C17 C18 1.410(4) .
C17 H17 0.9500 .
C18 C19 1.383(4) .
C18 C35 1.487(4) .
C19 C20 1.411(4) .
C19 H19 0.9500 .
C20 C21 1.437(4) .
C21 N2 1.289(3) .
C21 H21 0.9500 .
C22 O4 1.343(3) .
C22 C23 1.398(4) .
C22 C27 1.407(4) .
C23 C24 1.388(5) .
C23 H23 0.9500 .
C24 C25 1.380(5) .
C24 H24 0.9500 .
C25 C26 1.393(5) .
C25 H25 0.9500 .
C26 C27 1.393(4) .
C26 H26 0.9500 .
C27 C28 1.509(4) .
C28 N2 1.474(3) .
C28 H28A 0.9900 .
C28 H28B 0.9900 .
C29 C30 1.398(4) .
C29 C34 1.410(4) .
C30 C31 1.378(4) .
C30 H30 0.9500 .
C31 C32 1.395(4) .
C31 H31 0.9500 .
C32 C33 1.392(4) .
C32 H32 0.9500 .
C33 C34 1.401(4) .
C33 C41 1.526(4) .
C34 O5 1.397(3) .
C35 C40 1.400(4) .
C35 C36 1.401(4) .
C36 C37 1.390(4) .
C36 H36 0.9500 .
C37 C38 1.387(4) .
C37 H37 0.9500 .
C38 C39 1.389(4) .
C38 H38 0.9500 .
C39 C40 1.400(4) .
C39 C41 1.528(4) .
C40 O5 1.398(3) .
C41 C43 1.523(5) .
C41 C42 1.543(6) .
C42 H42A 0.9800 .
C42 H42B 0.9800 .
C42 H42C 0.9800 .
C43 H43A 0.9800 .
C43 H43B 0.9800 .
C43 H43C 0.9800 .
C44 C45 1.379(5) .
C44 C49 1.403(5) .
C44 C50 1.509(5) .
C45 C46 1.385(6) .
C45 H45 0.9500 .
C46 C47 1.384(7) .
C46 H46 0.9500 .
C47 C48 1.385(7) .
C47 H47 0.9500 .
C48 C49 1.375(6) .
C48 H48 0.9500 .
C49 H49 0.9500 .
C50 H50A 0.9800 .
C50 H50B 0.9800 .
C50 H50C 0.9800 .
C51 C56 1.396(14) .
C51 C52 1.411(14) .
C51 C57 1.484(19) .
C52 C53 1.336(14) .
C52 H52 0.9500 .
C53 C54 1.362(15) .
C53 H53 0.9500 .
C54 C55 1.323(15) .
C54 H54 0.9500 .
C55 C56 1.392(13) .
C55 H55 0.9500 .
C56 H56 0.9500 .
C57 H57A 0.9800 .
C57 H57B 0.9800 .
C57 H57C 0.9800 .
N1 Mn1 1.999(2) .
N2 Mn1 1.991(2) 5_656
O1 Mn1 1.8991(19) .
O2 Mn1 1.8862(18) .
O3 Mn1 1.8941(19) 5_656
O4 Mn1 1.8813(19) 5_656
O6 O6 0.54(5) 4
O6 O6 0.54(5) 3
O6 O6 0.77(7) 2
Mn1 O4 1.8813(19) 5_656
Mn1 O3 1.8940(19) 5_656
Mn1 N2 1.991(2) 5_656
Mn1 Mn1 8.1499(8) 5_656
